data_2016297
loop_
_publ_author_name
'Kubicki, Maciej'
'Pruka\/la, Wies\/law'
'Marciniec, Bogdan'

_publ_section_title
;
 Three 9-[(<i>E</i>)-2-(4-halogenophenyl)vinyl]-9<i>H</i>-carbazoles
;
_journal_coeditor_code AV3120
_journal_issue 12
_journal_name_full 'Acta Crystallographica Section C'
_journal_page_first o754
_journal_page_last o757
_journal_paper_doi 10.1107/S0108270107054571
_journal_volume 63
_journal_year 2007
_chemical_formula_iupac 'C20 H14 F N'
_chemical_formula_moiety 'C20 H14 F N'
_chemical_formula_sum 'C20 H14 F N'
_chemical_formula_weight 287.32
_chemical_name_systematic
;
9-[(E)-2-(4-fluorophenyl)vinyl]-9<i>H</i>-carbazole
;
_space_group_IT_number 14
_symmetry_cell_setting monoclinic
_symmetry_space_group_name_Hall '-P 2ybc'
_symmetry_space_group_name_H-M 'P 1 21/c 1'
_atom_sites_solution_hydrogens geom
_atom_sites_solution_primary direct
_atom_sites_solution_secondary difmap
_audit_creation_method SHELXL-97
_cell_angle_alpha 90.00
_cell_angle_beta 100.953(5)
_cell_angle_gamma 90.00
_cell_formula_units_Z 4
_cell_length_a 10.6715(5)
_cell_length_b 5.9502(3)
_cell_length_c 22.9870(11)
_cell_measurement_reflns_used 3035
_cell_measurement_temperature 100.0(10)
_cell_measurement_theta_max 29.3756
_cell_measurement_theta_min 2.3830
_cell_volume 1433.03(12)
_computing_cell_refinement
;
CrysAlis RED
(Oxford Diffraction, 2006)
;
_computing_data_collection
;
CrysAlis CCD
(Oxford Diffraction, 2006)
;
_computing_data_reduction
;
CrysAlis RED
(Oxford Diffraction, 2006)
;
_computing_molecular_graphics 'XP (Siemens, 1989)'
_computing_publication_material 'SHELXL97 (Sheldrick, 1997)'
_computing_structure_refinement 'SHELXL97 (Sheldrick, 1997)'
_computing_structure_solution 'SHELXS97 (Sheldrick, 1997)'
_diffrn_ambient_temperature 100.0(10)
_diffrn_detector_area_resol_mean 8.1929
_diffrn_measured_fraction_theta_full 0.994
_diffrn_measured_fraction_theta_max 0.904
_diffrn_measurement_device_type 'Kuma KM-4 CCD four-circle diffractometer'
_diffrn_measurement_method '\w scan'
_diffrn_radiation_monochromator graphite
_diffrn_radiation_source 'fine-focus sealed tube'
_diffrn_radiation_type MoK\a
_diffrn_radiation_wavelength 0.71073
_diffrn_reflns_av_R_equivalents 0.0395
_diffrn_reflns_av_sigmaI/netI 0.0824
_diffrn_reflns_limit_h_max 14
_diffrn_reflns_limit_h_min -14
_diffrn_reflns_limit_k_max 8
_diffrn_reflns_limit_k_min -5
_diffrn_reflns_limit_l_max 31
_diffrn_reflns_limit_l_min -29
_diffrn_reflns_number 9484
_diffrn_reflns_theta_full 25.00
_diffrn_reflns_theta_max 29.46
_diffrn_reflns_theta_min 2.89
_exptl_absorpt_coefficient_mu 0.086
_exptl_absorpt_correction_T_max 0.98
_exptl_absorpt_correction_T_min 0.89
_exptl_absorpt_correction_type multi-scan
_exptl_absorpt_process_details
;
(CrysAlis RED; Oxford Diffraction, 2006)
;
_exptl_crystal_colour colourless
_exptl_crystal_density_diffrn 1.332
_exptl_crystal_density_method 'not measured'
_exptl_crystal_description block
_exptl_crystal_F_000 600
_exptl_crystal_size_max 0.3
_exptl_crystal_size_mid 0.15
_exptl_crystal_size_min 0.15
_refine_diff_density_max 0.191
_refine_diff_density_min -0.210
_refine_ls_extinction_method none
_refine_ls_goodness_of_fit_ref 1.007
_refine_ls_hydrogen_treatment refall
_refine_ls_matrix_type full
_refine_ls_number_parameters 255
_refine_ls_number_reflns 3593
_refine_ls_number_restraints 0
_refine_ls_restrained_S_all 1.007
_refine_ls_R_factor_all 0.0908
_refine_ls_R_factor_gt 0.0379
_refine_ls_shift/su_max 0.001
_refine_ls_shift/su_mean 0.000
_refine_ls_structure_factor_coef Fsqd
_refine_ls_weighting_details 'calc w=1/[\s^2^(Fo^2^)+(0.0180P)^2^] where P=(Fo^2^+2Fc^2^)/3'
_refine_ls_weighting_scheme calc
_refine_ls_wR_factor_gt 0.0566
_refine_ls_wR_factor_ref 0.0603
_reflns_number_gt 1963
_reflns_number_total 3593
_reflns_threshold_expression >2\s(I)
_cod_data_source_file av3120.cif
_cod_data_source_block I
_cod_original_sg_symbol_H-M P2~1~/c
_cod_database_code 2016297
_cod_database_fobs_code 2016297

loop_
_symmetry_equiv_pos_as_xyz
'x, y, z'
'-x, y+1/2, -z+1/2'
'-x, -y, -z'
'x, -y-1/2, z-1/2'

loop_
_atom_site_type_symbol
_atom_site_label
_atom_site_fract_x
_atom_site_fract_y
_atom_site_fract_z
_atom_site_U_iso_or_equiv
_atom_site_adp_type
_atom_site_calc_flag
_atom_site_occupancy
C C1 0.35874(12) 0.0862(2) 0.58145(5) 0.0251(3) Uani d 1
H H1 0.3265(10) -0.0553(18) 0.5632(4) 0.021(3) Uiso d 1
C C2 0.43819(13) 0.2227(2) 0.55620(6) 0.0278(3) Uani d 1
H H2 0.4591(11) 0.1740(18) 0.5193(5) 0.032(4) Uiso d 1
C C3 0.48874(13) 0.4210(2) 0.58281(6) 0.0285(3) Uani d 1
H H3 0.5460(11) 0.518(2) 0.5643(5) 0.032(4) Uiso d 1
C C4 0.46118(12) 0.4868(2) 0.63668(6) 0.0254(3) Uani d 1
H H4 0.4954(11) 0.6212(19) 0.6565(5) 0.027(3) Uiso d 1
C C5 0.38248(11) 0.3508(2) 0.66349(5) 0.0202(3) Uani d 1
C C6 0.34288(11) 0.36184(19) 0.72057(5) 0.0206(3) Uani d 1
C C7 0.36399(12) 0.5165(2) 0.76690(5) 0.0246(3) Uani d 1
H H7 0.4139(11) 0.6532(18) 0.7635(5) 0.024(3) Uiso d 1
C C8 0.31127(12) 0.4752(2) 0.81633(6) 0.0277(3) Uani d 1
H H8 0.3259(11) 0.5816(19) 0.8491(5) 0.033(4) Uiso d 1
C C9 0.23703(13) 0.2845(2) 0.81938(6) 0.0272(3) Uani d 1
H H9 0.2012(11) 0.2563(18) 0.8537(5) 0.030(4) Uiso d 1
C C10 0.21406(12) 0.1297(2) 0.77383(5) 0.0250(3) Uani d 1
H H10 0.1608(11) -0.007(2) 0.7768(4) 0.025(3) Uiso d 1
C C11 0.26898(11) 0.1690(2) 0.72473(5) 0.0218(3) Uani d 1
N N12 0.26027(9) 0.04211(16) 0.67258(4) 0.0226(3) Uani d 1
C C13 0.33080(11) 0.1533(2) 0.63549(5) 0.0219(3) Uani d 1
C C14 0.17437(11) -0.1369(2) 0.65848(5) 0.0228(3) Uani d 1
H H14 0.1633(10) -0.2333(17) 0.6922(5) 0.021(3) Uiso d 1
C C15 0.10788(12) -0.1806(2) 0.60484(5) 0.0238(3) Uani d 1
H H15 0.1137(10) -0.0788(18) 0.5721(5) 0.027(3) Uiso d 1
C C16 0.01508(11) -0.3629(2) 0.59106(5) 0.0211(3) Uani d 1
C C17 -0.08124(12) -0.3482(2) 0.54044(5) 0.0244(3) Uani d 1
H H17 -0.0844(10) -0.2117(18) 0.5155(5) 0.026(3) Uiso d 1
C C18 -0.17277(12) -0.5132(2) 0.52629(5) 0.0259(3) Uani d 1
H H18 -0.2389(11) -0.5127(18) 0.4894(5) 0.036(4) Uiso d 1
C C19 -0.16668(12) -0.6942(2) 0.56326(5) 0.0245(3) Uani d 1
F F19 -0.25577(7) -0.86206(11) 0.54919(3) 0.0354(2) Uani d 1
C C20 -0.07454(12) -0.7187(2) 0.61346(6) 0.0253(3) Uani d 1
H H20 -0.0760(11) -0.8490(19) 0.6387(5) 0.034(4) Uiso d 1
C C21 0.01673(12) -0.5523(2) 0.62692(5) 0.0236(3) Uani d 1
H H21 0.0822(11) -0.5666(18) 0.6636(5) 0.033(3) Uiso d 1

loop_
_atom_site_aniso_label
_atom_site_aniso_U_11
_atom_site_aniso_U_22
_atom_site_aniso_U_33
_atom_site_aniso_U_12
_atom_site_aniso_U_13
_atom_site_aniso_U_23
C1 0.0247(8) 0.0267(8) 0.0234(7) 0.0024(7) 0.0035(6) 0.0010(6)
C2 0.0250(8) 0.0362(9) 0.0234(7) 0.0068(7) 0.0077(6) 0.0032(7)
C3 0.0232(8) 0.0341(9) 0.0287(8) 0.0013(7) 0.0060(6) 0.0091(7)
C4 0.0212(7) 0.0249(8) 0.0287(8) 0.0004(6) 0.0006(6) 0.0020(7)
C5 0.0171(7) 0.0202(7) 0.0228(7) 0.0020(6) 0.0025(5) 0.0037(6)
C6 0.0160(7) 0.0215(7) 0.0234(7) 0.0025(6) 0.0018(5) 0.0017(6)
C7 0.0195(7) 0.0244(8) 0.0284(7) -0.0001(6) 0.0007(6) -0.0020(6)
C8 0.0247(8) 0.0326(9) 0.0248(8) 0.0023(7) 0.0022(6) -0.0081(7)
C9 0.0247(8) 0.0364(9) 0.0219(7) 0.0026(7) 0.0079(6) -0.0002(7)
C10 0.0239(7) 0.0276(8) 0.0239(7) -0.0015(7) 0.0053(6) 0.0008(6)
C11 0.0204(7) 0.0244(8) 0.0202(6) 0.0031(6) 0.0029(6) 0.0000(6)
N12 0.0254(6) 0.0219(6) 0.0206(6) -0.0021(5) 0.0052(5) -0.0008(5)
C13 0.0191(7) 0.0238(7) 0.0222(7) 0.0017(6) 0.0027(6) 0.0043(6)
C14 0.0236(7) 0.0205(7) 0.0250(7) 0.0021(6) 0.0066(6) 0.0016(6)
C15 0.0246(7) 0.0244(8) 0.0231(7) 0.0029(6) 0.0059(6) 0.0024(6)
C16 0.0196(7) 0.0233(7) 0.0213(6) 0.0021(6) 0.0062(5) -0.0036(6)
C17 0.0261(7) 0.0270(8) 0.0206(7) 0.0050(7) 0.0055(6) 0.0017(6)
C18 0.0213(8) 0.0338(9) 0.0229(7) 0.0025(7) 0.0048(6) -0.0042(7)
C19 0.0181(7) 0.0282(8) 0.0285(7) -0.0045(6) 0.0081(6) -0.0090(6)
F19 0.0288(4) 0.0407(5) 0.0363(4) -0.0096(4) 0.0052(3) -0.0081(4)
C20 0.0248(8) 0.0237(8) 0.0280(8) 0.0015(6) 0.0061(6) 0.0015(6)
C21 0.0207(7) 0.0252(8) 0.0236(7) 0.0034(6) 0.0010(6) 0.0000(6)

loop_
_atom_type_symbol
_atom_type_description
_atom_type_scat_dispersion_real
_atom_type_scat_dispersion_imag
_atom_type_scat_source
C C 0.0033 0.0016 'International Tables Vol C Tables 4.2.6.8 and 6.1.1.4'
H H 0.0000 0.0000 'International Tables Vol C Tables 4.2.6.8 and 6.1.1.4'
N N 0.0061 0.0033 'International Tables Vol C Tables 4.2.6.8 and 6.1.1.4'
F F 0.0171 0.0103 'International Tables Vol C Tables 4.2.6.8 and 6.1.1.4'

loop_
_geom_angle_atom_site_label_1
_geom_angle_atom_site_label_2
_geom_angle_atom_site_label_3
_geom_angle
C2 C1 C13 117.40(12)
C2 C1 H1 121.5(6)
C13 C1 H1 121.0(6)
C1 C2 C3 122.20(13)
C1 C2 H2 117.3(7)
C3 C2 H2 120.5(7)
C4 C3 C2 120.23(13)
C4 C3 H3 118.3(7)
C2 C3 H3 121.5(7)
C3 C4 C5 118.77(13)
C3 C4 H4 122.4(7)
C5 C4 H4 118.8(7)
C4 C5 C13 120.12(11)
C4 C5 C6 132.59(11)
C13 C5 C6 107.20(10)
C7 C6 C11 119.90(11)
C7 C6 C5 133.38(12)
C11 C6 C5 106.72(10)
C8 C7 C6 118.61(13)
C8 C7 H7 121.6(6)
C6 C7 H7 119.8(6)
C7 C8 C9 120.69(13)
C7 C8 H8 119.3(7)
C9 C8 H8 120.0(7)
C10 C9 C8 121.73(13)
C10 C9 H9 117.9(7)
C8 C9 H9 120.4(7)
C9 C10 C11 117.55(13)
C9 C10 H10 120.8(6)
C11 C10 H10 121.6(6)
C10 C11 N12 129.33(12)
C10 C11 C6 121.51(11)
N12 C11 C6 109.13(10)
C14 N12 C11 122.68(10)
C14 N12 C13 128.26(10)
C11 N12 C13 107.96(9)
C1 C13 C5 121.25(12)
C1 C13 N12 129.60(11)
C5 C13 N12 108.99(10)
C15 C14 N12 125.06(12)
C15 C14 H14 119.5(6)
N12 C14 H14 115.5(6)
C14 C15 C16 124.57(12)
C14 C15 H15 119.6(7)
C16 C15 H15 115.6(7)
C21 C16 C17 117.78(12)
C21 C16 C15 122.64(11)
C17 C16 C15 119.57(11)
C18 C17 C16 121.76(12)
C18 C17 H17 120.1(6)
C16 C17 H17 118.1(6)
C19 C18 C17 117.82(12)
C19 C18 H18 118.4(7)
C17 C18 H18 123.7(7)
C18 C19 C20 123.23(12)
C18 C19 F19 118.53(11)
C20 C19 F19 118.23(11)
C19 C20 C21 118.24(12)
C19 C20 H20 119.8(7)
C21 C20 H20 122.0(7)
C20 C21 C16 121.16(12)
C20 C21 H21 118.8(7)
C16 C21 H21 120.0(7)

loop_
_geom_bond_atom_site_label_1
_geom_bond_atom_site_label_2
_geom_bond_distance
C1 C2 1.3793(17)
C1 C13 1.3901(17)
C1 H1 0.974(11)
C2 C3 1.3902(18)
C2 H2 0.963(11)
C3 C4 1.3826(17)
C3 H3 0.992(12)
C4 C5 1.3914(17)
C4 H4 0.958(11)
C5 C13 1.4018(15)
C5 C6 1.4543(16)
C6 C7 1.3932(16)
C6 C11 1.4055(16)
C7 C8 1.3825(17)
C7 H7 0.983(11)
C8 C9 1.3931(18)
C8 H8 0.974(11)
C9 C10 1.3813(17)
C9 H9 0.954(12)
C10 C11 1.3870(17)
C10 H10 1.002(12)
C11 N12 1.4050(14)
N12 C14 1.4026(15)
N12 C13 1.4054(15)
C14 C15 1.3261(15)
C14 H14 0.988(11)
C15 C16 1.4625(17)
C15 H15 0.978(11)
C16 C21 1.3943(16)
C16 C17 1.4013(16)
C17 C18 1.3792(17)
C17 H17 0.992(10)
C18 C19 1.3659(16)
C18 H18 0.995(11)
C19 C20 1.3743(16)
C19 F19 1.3744(13)
C20 C21 1.3822(17)
C20 H20 0.970(11)
C21 H21 0.991(11)

loop_
_geom_torsion_atom_site_label_1
_geom_torsion_atom_site_label_2
_geom_torsion_atom_site_label_3
_geom_torsion_atom_site_label_4
_geom_torsion
C13 C1 C2 C3 -0.40(19)
C1 C2 C3 C4 0.7(2)
C2 C3 C4 C5 0.09(19)
C3 C4 C5 C13 -1.12(18)
C3 C4 C5 C6 174.96(12)
C4 C5 C6 C7 3.9(2)
C13 C5 C6 C7 -179.68(12)
C4 C5 C6 C11 -176.23(12)
C13 C5 C6 C11 0.22(13)
C11 C6 C7 C8 0.17(18)
C5 C6 C7 C8 -179.94(13)
C6 C7 C8 C9 -0.93(19)
C7 C8 C9 C10 0.5(2)
C8 C9 C10 C11 0.71(19)
C9 C10 C11 N12 -179.22(12)
C9 C10 C11 C6 -1.49(18)
C7 C6 C11 C10 1.07(18)
C5 C6 C11 C10 -178.85(11)
C7 C6 C11 N12 179.21(10)
C5 C6 C11 N12 -0.71(13)
C10 C11 N12 C14 10.01(19)
C6 C11 N12 C14 -167.94(10)
C10 C11 N12 C13 178.88(12)
C6 C11 N12 C13 0.93(13)
C2 C1 C13 C5 -0.65(18)
C2 C1 C13 N12 -175.61(11)
C4 C5 C13 C1 1.43(18)
C6 C5 C13 C1 -175.55(11)
C4 C5 C13 N12 177.32(11)
C6 C5 C13 N12 0.35(13)
C14 N12 C13 C1 -17.3(2)
C11 N12 C13 C1 174.66(12)
C14 N12 C13 C5 167.27(11)
C11 N12 C13 C5 -0.79(13)
C11 N12 C14 C15 139.70(13)
C13 N12 C14 C15 -26.78(19)
N12 C14 C15 C16 -177.64(12)
C14 C15 C16 C21 -22.22(19)
C14 C15 C16 C17 156.80(12)
C21 C16 C17 C18 0.63(18)
C15 C16 C17 C18 -178.44(12)
C16 C17 C18 C19 -0.30(19)
C17 C18 C19 C20 0.16(19)
C17 C18 C19 F19 -178.81(10)
C18 C19 C20 C21 -0.37(19)
F19 C19 C20 C21 178.61(11)
C19 C20 C21 C16 0.71(19)
C17 C16 C21 C20 -0.84(18)
C15 C16 C21 C20 178.20(12)

loop_
_cod_related_entry_id
_cod_related_entry_database
_cod_related_entry_code
1 ChemSpider 21196549
